data_7234944
loop_
_publ_author_name
'Liu, Quan'
'Xu, Hong-Juan'
'Yu, Li-Ce'
'Lu, Ming-Jie'
'Shang, Yan-Fang'
'Song, Ying-Lin'
'Zhang, Wen-Hua'
'Lang, Jian-Ping'

_publ_section_title
;
 Isoreticular Tp*--W--Cu--S cluster-based one-dimensional coordination
 polymers with an uncommon [Tp*WS3Cu2] + [Cu] combination and their
 third-order nonlinear optical properties
;
_journal_issue 21
_journal_name_full CrystEngComm
_journal_page_first 3343
_journal_paper_doi 10.1039/C9CE00439D
_journal_volume 21
_journal_year 2019
_chemical_formula_moiety '2(C22 H26 B Cu3 N9 S3 W), C3 H7 N O'
_chemical_formula_sum 'C47 H59 B2 Cu6 N19 O S6 W2'
_chemical_formula_weight 1869.05
_space_group_crystal_system orthorhombic
_space_group_IT_number 54
_space_group_name_Hall '-P 2a 2ac'
_space_group_name_H-M_alt 'P c c a'
_atom_sites_solution_hydrogens mixed
_audit_creation_method SHELXL-2013
_audit_update_record
;
2019-02-19 deposited with the CCDC.	2019-05-06 downloaded from the CCDC.
;
_cell_angle_alpha 90
_cell_angle_beta 90
_cell_angle_gamma 90
_cell_formula_units_Z 4
_cell_length_a 19.2754(19)
_cell_length_b 18.5717(18)
_cell_length_c 19.6406(19)
_cell_measurement_reflns_used 9800
_cell_measurement_temperature 103(2)
_cell_measurement_theta_max 27.54
_cell_measurement_theta_min 2.33
_cell_volume 7030.9(12)
_computing_cell_refinement 'Bruker D8 Quest'
_computing_data_collection 'Bruker D8 Quest'
_computing_data_reduction 'Bruker D8 Quest'
_computing_molecular_graphics 'SHELXL-2013 (Sheldrick, 2013)'
_computing_publication_material 'publCIF (Westrip, 2010)'
_computing_structure_refinement 'SHELXL-2013 (Sheldrick, 2013)'
_computing_structure_solution 'SHELXL-2013 (Sheldrick, 2013)'
_diffrn_ambient_temperature 103(2)
_diffrn_measured_fraction_theta_full 1.000
_diffrn_measured_fraction_theta_max 0.996
_diffrn_measurement_device_type 'Bruker D8 Quest'
_diffrn_measurement_method 'phi and omega scans'
_diffrn_radiation_type MoK\a
_diffrn_radiation_wavelength 0.71073
_diffrn_reflns_av_R_equivalents 0.0544
_diffrn_reflns_av_unetI/netI 0.0276
_diffrn_reflns_Laue_measured_fraction_full 1.000
_diffrn_reflns_Laue_measured_fraction_max 0.996
_diffrn_reflns_limit_h_max 24
_diffrn_reflns_limit_h_min -25
_diffrn_reflns_limit_k_max 24
_diffrn_reflns_limit_k_min -23
_diffrn_reflns_limit_l_max 25
_diffrn_reflns_limit_l_min -25
_diffrn_reflns_number 77834
_diffrn_reflns_point_group_measured_fraction_full 1.000
_diffrn_reflns_point_group_measured_fraction_max 0.996
_diffrn_reflns_theta_full 25.242
_diffrn_reflns_theta_max 27.627
_diffrn_reflns_theta_min 1.096
_diffrn_standards_decay_% 0
_diffrn_standards_interval_count 0
_diffrn_standards_interval_time 0
_diffrn_standards_number 0
_exptl_absorpt_coefficient_mu 5.261
_exptl_absorpt_correction_T_max 0.769
_exptl_absorpt_correction_T_min 0.363
_exptl_absorpt_correction_type multi-scan
_exptl_absorpt_process_details 'SADABS, Sheldrick, 2008'
_exptl_crystal_colour red
_exptl_crystal_density_diffrn 1.766
_exptl_crystal_description prism
_exptl_crystal_F_000 3640
_exptl_crystal_size_max 0.200
_exptl_crystal_size_mid 0.200
_exptl_crystal_size_min 0.050
_refine_diff_density_max 2.002
_refine_diff_density_min -0.939
_refine_diff_density_rms 0.173
_refine_ls_extinction_method none
_refine_ls_goodness_of_fit_ref 1.135
_refine_ls_hydrogen_treatment mixed
_refine_ls_matrix_type full
_refine_ls_number_parameters 411
_refine_ls_number_reflns 8158
_refine_ls_number_restraints 33
_refine_ls_restrained_S_all 1.135
_refine_ls_R_factor_all 0.0400
_refine_ls_R_factor_gt 0.0286
_refine_ls_shift/su_max 0.003
_refine_ls_shift/su_mean 0.000
_refine_ls_structure_factor_coef Fsqd
_refine_ls_weighting_details
;
 w=1/[\s^2^(Fo^2^)+(0.0414P)^2^+27.4088P]
 where P=(Fo^2^+2Fc^2^)/3
;
_refine_ls_weighting_scheme calc
_refine_ls_wR_factor_gt 0.0826
_refine_ls_wR_factor_ref 0.0946
_reflns_Friedel_coverage 0.000
_reflns_number_gt 6664
_reflns_number_total 8158
_reflns_threshold_expression 'I > 2\s(I)'
_cod_data_source_file c9ce00439d2.cif
_cod_data_source_block CPX3
_cod_database_code 7234944
_publcif_datablock.id {4e28baff-dbb4-4407-a54b-9b4036f79da8}

_shelx_space_group_comment
;
The symmetry employed for this shelxl refinement is uniquely defined
by the following loop, which should always be used as a source of
symmetry information in preference to the above space-group names.
They are only intended as comments.
;
_shelx_estimated_absorpt_t_min 0.419
_shelx_estimated_absorpt_t_max 0.779
_shelxl_version_number 2013-2

loop_
_space_group_symop_operation_xyz
'x, y, z'
'-x+1/2, -y, z'
'-x, y, -z+1/2'
'x+1/2, -y, -z+1/2'
'-x, -y, -z'
'x-1/2, y, -z'
'x, -y, z-1/2'
'-x-1/2, y, z-1/2'

loop_
_atom_site_label
_atom_site_type_symbol
_atom_site_fract_x
_atom_site_fract_y
_atom_site_fract_z
_atom_site_U_iso_or_equiv
_atom_site_adp_type
_atom_site_occupancy
_atom_site_site_symmetry_order
_atom_site_calc_flag
_atom_site_refinement_flags_posn
_atom_site_refinement_flags_adp
_atom_site_refinement_flags_occupancy
W1 W 0.19472(2) 0.69020(2) 0.02264(2) 0.01278(6) Uani 1 1 d . . .
Cu1 Cu 0.12067(3) 0.61220(3) -0.06189(3) 0.01749(12) Uani 1 1 d . . .
Cu2 Cu 0.12229(3) 0.76714(3) -0.06385(3) 0.01986(13) Uani 1 1 d . . .
Cu3 Cu 0.0000 0.48958(4) -0.2500 0.01986(17) Uani 1 2 d S T P
Cu4 Cu 0.0000 0.89009(4) -0.2500 0.0255(2) Uani 1 2 d S T P
S1 S 0.23151(6) 0.59703(7) -0.03952(5) 0.0187(2) Uani 1 1 d . . .
S2 S 0.07443(5) 0.69107(6) 0.00937(5) 0.0163(2) Uani 1 1 d . . .
S3 S 0.23271(6) 0.78311(7) -0.04063(6) 0.0203(2) Uani 1 1 d . . .
B1 B 0.2454(3) 0.6937(3) 0.1887(3) 0.0181(10) Uani 1 1 d D . .
H1B1 H 0.270(3) 0.696(3) 0.2411(15) 0.022 Uiso 1 1 d D U .
N1 N 0.0419(2) 0.5324(2) -0.1717(2) 0.0230(8) Uani 1 1 d . . .
N2 N 0.0462(3) 0.8496(2) -0.1743(2) 0.0346(11) Uani 1 1 d . . .
N3 N 0.0000 0.3811(3) -0.2500 0.0186(11) Uani 1 2 d S T P
N4 N 0.0000 -0.0008(3) -0.2500 0.0230(12) Uani 1 2 d S T P
N5 N 0.19935(18) 0.6278(2) 0.17592(18) 0.0169(8) Uani 1 1 d . . .
N6 N 0.17666(18) 0.6123(2) 0.11113(18) 0.0156(7) Uani 1 1 d . . .
N7 N 0.30815(18) 0.6904(2) 0.14078(19) 0.0159(7) Uani 1 1 d . . .
N8 N 0.29955(18) 0.6906(2) 0.07059(19) 0.0174(8) Uani 1 1 d . . .
N9 N 0.20355(18) 0.7620(2) 0.17308(19) 0.0177(8) Uani 1 1 d . . .
N10 N 0.17618(18) 0.7728(2) 0.10916(17) 0.0148(7) Uani 1 1 d . . .
C1 C 0.0712(2) 0.5604(2) -0.1284(2) 0.0149(8) Uani 1 1 d . . .
C2 C 0.0748(3) 0.8199(2) -0.1309(2) 0.0225(10) Uani 1 1 d . . .
C3 C -0.0104(2) 0.3433(2) -0.1922(2) 0.0192(9) Uani 1 1 d . . .
H3 H -0.0175 0.3690 -0.1509 0.023 Uiso 1 1 calc R U .
C4 C -0.0113(2) 0.2682(2) -0.1903(2) 0.0187(9) Uani 1 1 d . . .
H4 H -0.0194 0.2435 -0.1487 0.022 Uiso 1 1 calc R U .
C5 C 0.0000 0.2302(3) -0.2500 0.0159(12) Uani 1 2 d S T P
C6 C 0.0000 0.1493(3) -0.2500 0.0151(12) Uani 1 2 d S T P
C7 C 0.0254(2) 0.1112(2) -0.1943(2) 0.0187(9) Uani 1 1 d . . .
H7 H 0.0431 0.1358 -0.1556 0.022 Uiso 1 1 calc R U .
C8 C 0.0243(2) 0.0371(2) -0.1964(2) 0.0208(9) Uani 1 1 d . . .
H8 H 0.0416 0.0114 -0.1583 0.025 Uiso 1 1 calc R U .
C9 C 0.1971(3) 0.5786(3) 0.2942(3) 0.0336(13) Uani 1 1 d . . .
H9A H 0.2474 0.5802 0.3012 0.050 Uiso 1 1 calc R U .
H9B H 0.1780 0.5359 0.3168 0.050 Uiso 1 1 calc R U .
H9C H 0.1758 0.6220 0.3134 0.050 Uiso 1 1 calc R U .
C10 C 0.1818(2) 0.5749(3) 0.2192(2) 0.0210(9) Uani 1 1 d . . .
C11 C 0.1470(2) 0.5229(3) 0.1829(2) 0.0214(10) Uani 1 1 d . . .
H11 H 0.1284 0.4791 0.2000 0.026 Uiso 1 1 calc R U .
C12 C 0.1446(2) 0.5473(3) 0.1157(2) 0.0186(9) Uani 1 1 d . . .
C13 C 0.1112(3) 0.5071(3) 0.0582(2) 0.0236(10) Uani 1 1 d . . .
H13A H 0.0753 0.5373 0.0373 0.035 Uiso 1 1 calc R U .
H13B H 0.0900 0.4628 0.0757 0.035 Uiso 1 1 calc R U .
H13C H 0.1463 0.4948 0.0241 0.035 Uiso 1 1 calc R U .
C14 C 0.4033(3) 0.6897(3) 0.2268(3) 0.0328(13) Uani 1 1 d . . .
H14A H 0.3934 0.7364 0.2479 0.049 Uiso 1 1 calc R U .
H14B H 0.4536 0.6817 0.2261 0.049 Uiso 1 1 calc R U .
H14C H 0.3809 0.6514 0.2530 0.049 Uiso 1 1 calc R U .
C15 C 0.3761(2) 0.6893(3) 0.1555(2) 0.0214(10) Uani 1 1 d . . .
C16 C 0.4125(2) 0.6891(3) 0.0957(3) 0.0249(10) Uani 1 1 d . . .
H16 H 0.4615 0.6890 0.0909 0.030 Uiso 1 1 calc R U .
C17 C 0.3642(2) 0.6893(3) 0.0433(2) 0.0217(10) Uani 1 1 d . . .
C18 C 0.3797(3) 0.6882(3) -0.0314(3) 0.0330(13) Uani 1 1 d . . .
H18A H 0.4300 0.6911 -0.0384 0.049 Uiso 1 1 calc R U .
H18B H 0.3572 0.7294 -0.0534 0.049 Uiso 1 1 calc R U .
H18C H 0.3621 0.6434 -0.0513 0.049 Uiso 1 1 calc R U .
C19 C 0.2106(3) 0.8213(3) 0.2871(3) 0.0351(13) Uani 1 1 d . . .
H19A H 0.1918 0.7792 0.3108 0.053 Uiso 1 1 calc R U .
H19B H 0.1924 0.8653 0.3080 0.053 Uiso 1 1 calc R U .
H19C H 0.2614 0.8211 0.2905 0.053 Uiso 1 1 calc R U .
C20 C 0.1897(2) 0.8188(3) 0.2134(2) 0.0217(10) Uani 1 1 d . . .
C21 C 0.1529(2) 0.8681(3) 0.1756(2) 0.0223(10) Uani 1 1 d . . .
H21 H 0.1362 0.9136 0.1906 0.027 Uiso 1 1 calc R U .
C22 C 0.1450(2) 0.8383(3) 0.1114(2) 0.0176(9) Uani 1 1 d . . .
C23 C 0.1056(3) 0.8734(3) 0.0542(2) 0.0244(10) Uani 1 1 d . . .
H23A H 0.1363 0.8792 0.0148 0.037 Uiso 1 1 calc R U .
H23B H 0.0889 0.9207 0.0689 0.037 Uiso 1 1 calc R U .
H23C H 0.0660 0.8431 0.0416 0.037 Uiso 1 1 calc R U .
O1 O 0.0948(6) 1.0854(7) -0.0414(5) 0.069(3) Uani 0.5 1 d . U P
N11 N 0.1375(5) 1.0927(6) 0.0594(6) 0.043(2) Uani 0.5 1 d . U P
C24 C 0.1451(7) 1.1220(6) 0.1142(9) 0.056(3) Uani 0.5 1 d . U P
H24A H 0.1893 1.1481 0.1146 0.084 Uiso 0.5 1 calc R U P
H24B H 0.1451 1.0857 0.1504 0.084 Uiso 0.5 1 calc R U P
H24C H 0.1070 1.1560 0.1218 0.084 Uiso 0.5 1 calc R U P
C25 C 0.1970(7) 1.0448(8) 0.0479(8) 0.053(3) Uani 0.5 1 d . U P
H25A H 0.1958 1.0268 0.0010 0.080 Uiso 0.5 1 calc R U P
H25B H 0.1947 1.0042 0.0796 0.080 Uiso 0.5 1 calc R U P
H25C H 0.2401 1.0716 0.0553 0.080 Uiso 0.5 1 calc R U P
C26 C 0.1046(8) 1.1043(7) 0.0179(7) 0.046(3) Uani 0.5 1 d . U P
H26 H 0.0725 1.1408 0.0301 0.055 Uiso 0.5 1 calc R U P

loop_
_atom_site_aniso_label
_atom_site_aniso_U_11
_atom_site_aniso_U_22
_atom_site_aniso_U_33
_atom_site_aniso_U_23
_atom_site_aniso_U_13
_atom_site_aniso_U_12
W1 0.00872(9) 0.02213(10) 0.00749(9) 0.00117(6) -0.00078(5) 0.00001(6)
Cu1 0.0149(3) 0.0260(3) 0.0116(3) -0.0028(2) -0.00253(19) 0.0007(2)
Cu2 0.0209(3) 0.0268(3) 0.0119(3) 0.0029(2) -0.0052(2) 0.0018(2)
Cu3 0.0278(4) 0.0132(4) 0.0186(4) 0.000 -0.0070(3) 0.000
Cu4 0.0403(5) 0.0140(4) 0.0223(4) 0.000 -0.0157(4) 0.000
S1 0.0141(5) 0.0281(6) 0.0139(5) -0.0017(4) 0.0010(4) 0.0034(4)
S2 0.0104(5) 0.0259(6) 0.0127(5) -0.0011(4) -0.0021(4) 0.0011(4)
S3 0.0196(5) 0.0285(6) 0.0130(5) 0.0045(4) 0.0015(4) -0.0043(5)
B1 0.015(2) 0.026(3) 0.014(2) 0.003(2) -0.0038(18) 0.001(2)
N1 0.025(2) 0.022(2) 0.021(2) 0.0029(16) 0.0015(17) 0.0015(17)
N2 0.051(3) 0.026(2) 0.026(2) -0.0034(19) -0.017(2) 0.003(2)
N3 0.024(3) 0.017(3) 0.014(3) 0.000 -0.001(2) 0.000
N4 0.033(3) 0.016(3) 0.020(3) 0.000 -0.012(2) 0.000
N5 0.0135(17) 0.027(2) 0.0106(17) 0.0028(15) -0.0034(13) -0.0020(15)
N6 0.0115(17) 0.027(2) 0.0088(16) 0.0016(14) -0.0008(13) 0.0003(15)
N7 0.0127(17) 0.0236(19) 0.0113(17) 0.0011(14) -0.0028(13) -0.0006(15)
N8 0.0120(17) 0.031(2) 0.0096(17) 0.0010(15) -0.0020(13) -0.0016(16)
N9 0.0126(17) 0.030(2) 0.0109(17) -0.0017(15) -0.0024(13) 0.0013(15)
N10 0.0128(17) 0.023(2) 0.0088(16) 0.0021(14) -0.0035(13) -0.0024(14)
C1 0.0144(19) 0.019(2) 0.0109(19) -0.0020(16) -0.0017(15) -0.0005(17)
C2 0.032(3) 0.019(2) 0.017(2) 0.0001(17) -0.0104(19) 0.0008(19)
C3 0.027(2) 0.015(2) 0.015(2) -0.0002(17) 0.0013(18) 0.0045(18)
C4 0.027(2) 0.016(2) 0.013(2) 0.0026(16) 0.0038(18) -0.0019(18)
C5 0.017(3) 0.013(3) 0.018(3) 0.000 0.000(2) 0.000
C6 0.016(3) 0.014(3) 0.015(3) 0.000 0.000(2) 0.000
C7 0.025(2) 0.017(2) 0.014(2) -0.0012(17) -0.0010(18) -0.0036(18)
C8 0.029(2) 0.015(2) 0.018(2) 0.0015(17) -0.0081(19) 0.0024(19)
C9 0.035(3) 0.049(3) 0.017(2) 0.015(2) -0.007(2) -0.011(3)
C10 0.016(2) 0.031(3) 0.016(2) 0.0091(19) 0.0000(17) 0.0005(19)
C11 0.018(2) 0.030(3) 0.017(2) 0.0060(19) 0.0007(17) -0.0007(19)
C12 0.015(2) 0.024(2) 0.017(2) 0.0010(18) 0.0023(17) 0.0031(18)
C13 0.031(3) 0.024(2) 0.016(2) -0.0022(19) 0.0055(19) -0.009(2)
C14 0.017(2) 0.059(4) 0.022(3) -0.001(2) -0.0100(19) 0.000(2)
C15 0.013(2) 0.030(3) 0.020(2) -0.0007(19) -0.0056(17) -0.0011(19)
C16 0.009(2) 0.035(3) 0.031(3) -0.003(2) -0.0043(18) -0.0009(19)
C17 0.010(2) 0.036(3) 0.019(2) 0.001(2) 0.0014(17) -0.0009(19)
C18 0.012(2) 0.064(4) 0.023(3) -0.003(3) 0.0046(18) -0.003(2)
C19 0.042(3) 0.046(3) 0.016(2) -0.012(2) -0.007(2) 0.007(3)
C20 0.019(2) 0.032(3) 0.014(2) -0.0034(19) -0.0002(17) 0.0005(19)
C21 0.021(2) 0.024(2) 0.022(2) -0.0034(19) 0.0020(19) 0.0005(19)
C22 0.016(2) 0.021(2) 0.016(2) 0.0023(18) 0.0001(17) -0.0008(18)
C23 0.029(3) 0.024(2) 0.021(2) 0.0029(19) -0.001(2) 0.008(2)
O1 0.067(7) 0.093(9) 0.045(5) 0.027(5) -0.028(5) -0.031(6)
N11 0.029(5) 0.042(6) 0.058(6) 0.029(5) 0.014(4) -0.012(4)
C24 0.044(7) 0.021(6) 0.104(9) 0.008(6) -0.039(7) -0.017(5)
C25 0.052(7) 0.053(8) 0.054(8) 0.004(6) 0.001(6) -0.029(5)
C26 0.061(8) 0.034(6) 0.042(6) -0.004(5) 0.017(5) -0.013(5)

loop_
_atom_type_symbol
_atom_type_description
_atom_type_scat_dispersion_real
_atom_type_scat_dispersion_imag
_atom_type_scat_source
C C 0.0033 0.0016 'International Tables Vol C Tables 4.2.6.8 and 6.1.1.4'
H H 0.0000 0.0000 'International Tables Vol C Tables 4.2.6.8 and 6.1.1.4'
B B 0.0013 0.0007 'International Tables Vol C Tables 4.2.6.8 and 6.1.1.4'
N N 0.0061 0.0033 'International Tables Vol C Tables 4.2.6.8 and 6.1.1.4'
S S 0.1246 0.1234 'International Tables Vol C Tables 4.2.6.8 and 6.1.1.4'
Cu Cu 0.3201 1.2651 'International Tables Vol C Tables 4.2.6.8 and 6.1.1.4'
W W -0.8490 6.8722 'International Tables Vol C Tables 4.2.6.8 and 6.1.1.4'
O O 0.0106 0.0060 'International Tables Vol C Tables 4.2.6.8 and 6.1.1.4'

loop_
_geom_angle_atom_site_label_1
_geom_angle_atom_site_label_2
_geom_angle_atom_site_label_3
_geom_angle
_geom_angle_site_symmetry_1
_geom_angle_site_symmetry_3
N8 W1 S1 86.87(10) . .
N8 W1 S3 86.33(10) . .
S1 W1 S3 100.90(4) . .
N8 W1 N6 79.57(13) . .
S1 W1 N6 88.50(10) . .
S3 W1 N6 162.63(10) . .
N8 W1 N10 80.10(13) . .
S1 W1 N10 164.35(9) . .
S3 W1 N10 86.98(9) . .
N6 W1 N10 80.68(13) . .
N8 W1 S2 161.42(10) . .
S1 W1 S2 105.05(4) . .
S3 W1 S2 104.86(4) . .
N6 W1 S2 86.45(9) . .
N10 W1 S2 85.65(9) . .
N8 W1 Cu2 138.99(10) . .
S1 W1 Cu2 103.72(3) . .
S3 W1 Cu2 52.94(3) . .
N6 W1 Cu2 139.08(9) . .
N10 W1 Cu2 91.84(9) . .
S2 W1 Cu2 52.76(3) . .
N8 W1 Cu1 139.60(10) . .
S1 W1 Cu1 53.08(3) . .
S3 W1 Cu1 104.53(3) . .
N6 W1 Cu1 92.80(9) . .
N10 W1 Cu1 138.18(9) . .
S2 W1 Cu1 52.62(3) . .
Cu2 W1 Cu1 66.516(19) . .
C1 Cu1 S1 124.43(13) . .
C1 Cu1 S2 124.98(13) . .
S1 Cu1 S2 110.46(5) . .
C1 Cu1 W1 175.26(13) . .
S1 Cu1 W1 54.28(3) . .
S2 Cu1 W1 56.90(3) . .
C1 Cu1 Cu2 120.49(13) . .
S1 Cu1 Cu2 96.91(4) . .
S2 Cu1 Cu2 49.54(3) . .
W1 Cu1 Cu2 56.691(16) . .
C2 Cu2 S3 123.17(16) . .
C2 Cu2 S2 125.73(16) . .
S3 Cu2 S2 110.77(5) . .
C2 Cu2 W1 175.80(16) . .
S3 Cu2 W1 54.78(3) . .
S2 Cu2 W1 56.92(3) . .
C2 Cu2 Cu1 121.70(14) . .
S3 Cu2 Cu1 98.21(4) . .
S2 Cu2 Cu1 49.43(3) . .
W1 Cu2 Cu1 56.793(16) . .
N1 Cu3 N1 130.8(2) . 3_554
N1 Cu3 N3 114.58(12) . .
N1 Cu3 N3 114.58(12) 3_554 .
N2 Cu4 N2 133.1(3) . 3_554
N2 Cu4 N4 113.43(14) . 1_565
N2 Cu4 N4 113.43(14) 3_554 1_565
Cu1 S1 W1 72.64(4) . .
Cu1 S2 Cu2 81.03(4) . .
Cu1 S2 W1 70.49(3) . .
Cu2 S2 W1 70.33(3) . .
Cu2 S3 W1 72.28(4) . .
N5 B1 N7 108.9(4) . .
N5 B1 N9 108.8(4) . .
N7 B1 N9 109.0(4) . .
N5 B1 H1B1 115(3) . .
N7 B1 H1B1 103(3) . .
N9 B1 H1B1 112(3) . .
C1 N1 Cu3 174.1(4) . .
C2 N2 Cu4 174.6(4) . .
C3 N3 C3 117.4(5) 3_554 .
C3 N3 Cu3 121.3(3) 3_554 .
C3 N3 Cu3 121.3(3) . .
C8 N4 C8 117.1(6) 3_554 .
C8 N4 Cu4 121.5(3) 3_554 1_545
C8 N4 Cu4 121.5(3) . 1_545
C10 N5 N6 110.6(4) . .
C10 N5 B1 128.9(4) . .
N6 N5 B1 120.2(4) . .
C12 N6 N5 105.6(3) . .
C12 N6 W1 132.9(3) . .
N5 N6 W1 121.5(3) . .
C15 N7 N8 109.3(4) . .
C15 N7 B1 129.6(4) . .
N8 N7 B1 121.0(3) . .
C17 N8 N7 106.4(3) . .
C17 N8 W1 131.7(3) . .
N7 N8 W1 121.8(3) . .
C20 N9 N10 110.3(4) . .
C20 N9 B1 129.4(4) . .
N10 N9 B1 120.3(4) . .
C22 N10 N9 105.8(3) . .
C22 N10 W1 133.2(3) . .
N9 N10 W1 120.9(3) . .
N1 C1 Cu1 175.7(4) . .
N2 C2 Cu2 176.6(4) . .
N3 C3 C4 122.9(4) . .
N3 C3 H3 118.5 . .
C4 C3 H3 118.5 . .
C5 C4 C3 119.0(4) . .
C5 C4 H4 120.5 . .
C3 C4 H4 120.5 . .
C4 C5 C4 118.8(6) 3_554 .
C4 C5 C6 120.6(3) 3_554 .
C4 C5 C6 120.6(3) . .
C7 C6 C7 118.9(6) 3_554 .
C7 C6 C5 120.6(3) 3_554 .
C7 C6 C5 120.6(3) . .
C8 C7 C6 118.6(4) . .
C8 C7 H7 120.7 . .
C6 C7 H7 120.7 . .
N4 C8 C7 123.4(4) . .
N4 C8 H8 118.3 . .
C7 C8 H8 118.3 . .
C10 C9 H9A 109.5 . .
C10 C9 H9B 109.5 . .
H9A C9 H9B 109.5 . .
C10 C9 H9C 109.5 . .
H9A C9 H9C 109.5 . .
H9B C9 H9C 109.5 . .
N5 C10 C11 108.0(4) . .
N5 C10 C9 122.4(5) . .
C11 C10 C9 129.5(4) . .
C10 C11 C12 106.2(4) . .
C10 C11 H11 126.9 . .
C12 C11 H11 126.9 . .
N6 C12 C11 109.6(4) . .
N6 C12 C13 126.0(4) . .
C11 C12 C13 124.4(4) . .
C12 C13 H13A 109.5 . .
C12 C13 H13B 109.5 . .
H13A C13 H13B 109.5 . .
C12 C13 H13C 109.5 . .
H13A C13 H13C 109.5 . .
H13B C13 H13C 109.5 . .
C15 C14 H14A 109.5 . .
C15 C14 H14B 109.5 . .
H14A C14 H14B 109.5 . .
C15 C14 H14C 109.5 . .
H14A C14 H14C 109.5 . .
H14B C14 H14C 109.5 . .
N7 C15 C16 108.4(4) . .
N7 C15 C14 123.0(4) . .
C16 C15 C14 128.6(4) . .
C15 C16 C17 107.0(4) . .
C15 C16 H16 126.5 . .
C17 C16 H16 126.5 . .
N8 C17 C16 108.9(4) . .
N8 C17 C18 124.8(4) . .
C16 C17 C18 126.3(4) . .
C17 C18 H18A 109.5 . .
C17 C18 H18B 109.5 . .
H18A C18 H18B 109.5 . .
C17 C18 H18C 109.5 . .
H18A C18 H18C 109.5 . .
H18B C18 H18C 109.5 . .
C20 C19 H19A 109.5 . .
C20 C19 H19B 109.5 . .
H19A C19 H19B 109.5 . .
C20 C19 H19C 109.5 . .
H19A C19 H19C 109.5 . .
H19B C19 H19C 109.5 . .
N9 C20 C21 107.8(4) . .
N9 C20 C19 122.5(4) . .
C21 C20 C19 129.6(5) . .
C20 C21 C22 106.5(4) . .
C20 C21 H21 126.8 . .
C22 C21 H21 126.8 . .
N10 C22 C21 109.7(4) . .
N10 C22 C23 126.0(4) . .
C21 C22 C23 124.3(4) . .
C22 C23 H23A 109.5 . .
C22 C23 H23B 109.5 . .
H23A C23 H23B 109.5 . .
C22 C23 H23C 109.5 . .
H23A C23 H23C 109.5 . .
H23B C23 H23C 109.5 . .
C26 N11 C24 131.8(15) . .
C26 N11 C25 118.2(15) . .
C24 N11 C25 108.3(13) . .
N11 C24 H24A 109.5 . .
N11 C24 H24B 109.5 . .
H24A C24 H24B 109.5 . .
N11 C24 H24C 109.5 . .
H24A C24 H24C 109.5 . .
H24B C24 H24C 109.5 . .
N11 C25 H25A 109.5 . .
N11 C25 H25B 109.5 . .
H25A C25 H25B 109.5 . .
N11 C25 H25C 109.5 . .
H25A C25 H25C 109.5 . .
H25B C25 H25C 109.5 . .
N11 C26 O1 140.0(17) . .
N11 C26 H26 110.0 . .
O1 C26 H26 110.0 . .

loop_
_geom_bond_atom_site_label_1
_geom_bond_atom_site_label_2
_geom_bond_distance
_geom_bond_site_symmetry_2
W1 N8 2.229(4) .
W1 S1 2.2333(12) .
W1 S3 2.2489(12) .
W1 N6 2.288(4) .
W1 N10 2.317(4) .
W1 S2 2.3334(11) .
W1 Cu2 2.6224(6) .
W1 Cu1 2.6254(6) .
Cu1 C1 1.880(4) .
Cu1 S1 2.1993(12) .
Cu1 S2 2.2132(12) .
Cu1 Cu2 2.8779(9) .
Cu2 C2 1.879(5) .
Cu2 S3 2.1968(13) .
Cu2 S2 2.2169(12) .
Cu3 N1 1.910(4) .
Cu3 N1 1.910(4) 3_554
Cu3 N3 2.015(5) .
Cu4 N2 1.889(4) .
Cu4 N2 1.889(4) 3_554
Cu4 N4 2.026(6) 1_565
B1 N5 1.533(6) .
B1 N7 1.533(6) .
B1 N9 1.534(6) .
B1 H1B1 1.134(19) .
N1 C1 1.148(6) .
N2 C2 1.156(6) .
N3 C3 1.350(5) 3_554
N3 C3 1.350(5) .
N4 C8 1.350(5) 3_554
N4 C8 1.350(5) .
N4 Cu4 2.026(6) 1_545
N5 C10 1.343(6) .
N5 N6 1.376(5) .
N6 C12 1.360(6) .
N7 C15 1.342(5) .
N7 N8 1.389(5) .
N8 C17 1.357(6) .
N9 C20 1.346(6) .
N9 N10 1.377(5) .
N10 C22 1.358(6) .
C3 C4 1.396(6) .
C3 H3 0.9500 .
C4 C5 1.386(5) .
C4 H4 0.9500 .
C5 C4 1.386(5) 3_554
C5 C6 1.503(8) .
C6 C7 1.392(5) 3_554
C6 C7 1.392(5) .
C7 C8 1.376(6) .
C7 H7 0.9500 .
C8 H8 0.9500 .
C9 C10 1.504(6) .
C9 H9A 0.9800 .
C9 H9B 0.9800 .
C9 H9C 0.9800 .
C10 C11 1.374(7) .
C11 C12 1.396(6) .
C11 H11 0.9500 .
C12 C13 1.498(6) .
C13 H13A 0.9800 .
C13 H13B 0.9800 .
C13 H13C 0.9800 .
C14 C15 1.495(6) .
C14 H14A 0.9800 .
C14 H14B 0.9800 .
C14 H14C 0.9800 .
C15 C16 1.369(7) .
C16 C17 1.387(6) .
C16 H16 0.9500 .
C17 C18 1.497(7) .
C18 H18A 0.9800 .
C18 H18B 0.9800 .
C18 H18C 0.9800 .
C19 C20 1.502(7) .
C19 H19A 0.9800 .
C19 H19B 0.9800 .
C19 H19C 0.9800 .
C20 C21 1.376(7) .
C21 C22 1.386(6) .
C21 H21 0.9500 .
C22 C23 1.504(6) .
C23 H23A 0.9800 .
C23 H23B 0.9800 .
C23 H23C 0.9800 .
O1 C26 1.231(16) .
N11 C26 1.055(17) .
N11 C24 1.215(18) .
N11 C25 1.469(18) .
C24 H24A 0.9800 .
C24 H24B 0.9800 .
C24 H24C 0.9800 .
C25 H25A 0.9800 .
C25 H25B 0.9800 .
C25 H25C 0.9800 .
C26 H26 0.9500 .
